data_7134385
loop_
_publ_author_name
'Mondal, Anirban'
'Da\<skov\'a, Vanda'
'Chen, Xiaobing'
'Thiel, Niklas O.'
'Alachouzos, Georgios'
'Feringa, Ben L.'

_publ_section_title
;
 Diastereoselective C(sp3)--H acetoxylation of phosphoramidites
;
_journal_issue 35
_journal_name_full 'Chemical Communications'
_journal_page_first 6510
_journal_page_last 6513
_journal_paper_doi 10.1039/D5CC00550G
_journal_volume 61
_journal_year 2025
_chemical_absolute_configuration ad
_chemical_formula_moiety 'C35 H36 N O5 P, C H2 Cl2'
_chemical_formula_sum 'C36 H38 Cl2 N O5 P'
_chemical_formula_weight 666.54
_space_group_crystal_system monoclinic
_space_group_IT_number 4
_space_group_name_Hall 'P 2yb'
_space_group_name_H-M_alt 'P 1 21 1'
_atom_sites_solution_hydrogens geom
_atom_sites_solution_primary dual
_audit_creation_date 2023-05-22
_audit_creation_method
;
Olex2 1.5
(compiled 2023.03.06 svn.rbb2c1857 for OlexSys, GUI svn.r6748)
;
_audit_update_record
;
2023-08-30 deposited with the CCDC.	2025-03-31 downloaded from the CCDC.
;
_cell_angle_alpha 90
_cell_angle_beta 106.627(3)
_cell_angle_gamma 90
_cell_formula_units_Z 2
_cell_length_a 12.6352(9)
_cell_length_b 6.4448(4)
_cell_length_c 20.9210(16)
_cell_measurement_reflns_used 9893
_cell_measurement_temperature 100.00
_cell_measurement_theta_max 28.32
_cell_measurement_theta_min 2.99
_cell_volume 1632.4(2)
_computing_cell_refinement 'SAINT V8.40A (Bruker, 2019)'
_computing_data_reduction 'SAINT V8.40A (Bruker, 2019)'
_computing_molecular_graphics 'Olex2 1.5 (Dolomanov et al., 2009)'
_computing_publication_material 'Olex2 1.5 (Dolomanov et al., 2009)'
_computing_structure_refinement 'SHELXL 2018/3 (Sheldrick, 2015)'
_computing_structure_solution 'SHELXT 2018/2 (Sheldrick, 2018)'
_diffrn_ambient_temperature 100.00
_diffrn_measured_fraction_theta_full 0.996
_diffrn_measured_fraction_theta_max 0.994
_diffrn_measurement_device_type 'Bruker APEX-II CCD'
_diffrn_measurement_method '\f and \w scans'
_diffrn_radiation_type MoK\a
_diffrn_radiation_wavelength 0.71073
_diffrn_reflns_av_R_equivalents 0.1007
_diffrn_reflns_av_unetI/netI 0.0442
_diffrn_reflns_Laue_measured_fraction_full 0.996
_diffrn_reflns_Laue_measured_fraction_max 0.994
_diffrn_reflns_limit_h_max 17
_diffrn_reflns_limit_h_min -17
_diffrn_reflns_limit_k_max 8
_diffrn_reflns_limit_k_min -8
_diffrn_reflns_limit_l_max 28
_diffrn_reflns_limit_l_min -28
_diffrn_reflns_number 107515
_diffrn_reflns_point_group_measured_fraction_full 0.997
_diffrn_reflns_point_group_measured_fraction_max 0.994
_diffrn_reflns_theta_full 25.242
_diffrn_reflns_theta_max 29.248
_diffrn_reflns_theta_min 2.986
_diffrn_source_current 30.0
_diffrn_source_power 1.5
_diffrn_source_voltage 50.0
_diffrn_standards_number 0
_exptl_absorpt_coefficient_mu 0.292
_exptl_absorpt_correction_T_max 0.7456
_exptl_absorpt_correction_T_min 0.6994
_exptl_absorpt_correction_type multi-scan
_exptl_absorpt_process_details
;
SADABS-2016/2 (Bruker,2016/2) was used for absorption correction.
wR2(int) was 0.0761 before and 0.0700 after correction.
The Ratio of minimum to maximum transmission is 0.9380.
The \l/2 correction factor is Not present.
;
_exptl_crystal_colour colourless
_exptl_crystal_colour_primary colourless
_exptl_crystal_density_diffrn 1.356
_exptl_crystal_description plate
_exptl_crystal_F_000 700
_exptl_crystal_size_max 0.203
_exptl_crystal_size_mid 0.037
_exptl_crystal_size_min 0.026
_refine_diff_density_max 0.600
_refine_diff_density_min -0.690
_refine_diff_density_rms 0.059
_refine_ls_abs_structure_details
;
 Flack x determined using 2993 quotients [(I+)-(I-)]/[(I+)+(I-)]
 (Parsons, Flack and Wagner, Acta Cryst. B69 (2013) 249-259).
;
_refine_ls_abs_structure_Flack 0.02(2)
_refine_ls_extinction_coef 0.0059(18)
_refine_ls_extinction_expression Fc^*^=kFc[1+0.001xFc^2^\l^3^/sin(2\q)]^-1/4^
_refine_ls_extinction_method 'SHELXL-2018/3 (Sheldrick 2018)'
_refine_ls_goodness_of_fit_ref 1.028
_refine_ls_hydrogen_treatment constr
_refine_ls_matrix_type full
_refine_ls_number_parameters 409
_refine_ls_number_reflns 8838
_refine_ls_number_restraints 1
_refine_ls_restrained_S_all 1.028
_refine_ls_R_factor_all 0.0601
_refine_ls_R_factor_gt 0.0456
_refine_ls_shift/su_max 0.000
_refine_ls_shift/su_mean 0.000
_refine_ls_structure_factor_coef Fsqd
_refine_ls_weighting_details 'w=1/[\s^2^(Fo^2^)+(0.0452P)^2^+1.0319P] where P=(Fo^2^+2Fc^2^)/3'
_refine_ls_weighting_scheme calc
_refine_ls_wR_factor_gt 0.1008
_refine_ls_wR_factor_ref 0.1088
_reflns_Friedel_coverage 0.844
_reflns_Friedel_fraction_full 0.999
_reflns_Friedel_fraction_max 0.995
_reflns_number_gt 7517
_reflns_number_total 8838
_reflns_threshold_expression 'I > 2\s(I)'
_cod_data_source_file d5cc00550g2.cif
_cod_data_source_block mo_cns_ch_activation_adamantyl_a
_cod_depositor_comments 'Adding full bibliography for 7134385.cif.'
_cod_database_code 7134385
_shelx_shelxl_version_number 2018/3
_shelx_space_group_comment
;
The symmetry employed for this shelxl refinement is uniquely defined
by the following loop, which should always be used as a source of
symmetry information in preference to the above space-group names.
They are only intended as comments.
;
_shelx_estimated_absorpt_t_max 0.992
_shelx_estimated_absorpt_t_min 0.943
_olex2_refinement_description
;
1.a Ternary CH refined with riding coordinates:
 C00U(H00U), C00X(H00X), C00Z(H00Z), C010(H010), C011(H011), C013(H013)
1.b Secondary CH2 refined with riding coordinates:
 C00K(H00A,H00F), C00O(H00G,H00H), C00T(H00I,H00K), C00V(H00N,H00O), C015(H01D,
 H01E), C018(H01I,H01J), C019(H01K,H01L)
1.c Aromatic/amide H refined with riding coordinates:
 C009(H009), C00B(H00B), C00C(H00C), C00D(H00D), C00E(H00E), C00J(H00J),
 C00L(H00L), C00M(H00M), C00P(H00P), C00Q(H00Q), C00S(H00S), C00W(H00W)
1.d Idealised Me refined as rotating group:
 C012(H01A,H01B,H01C), C017(H01F,H01G,H01H)
;
_olex2_submission_special_instructions 'No special instructions were received'

loop_
_space_group_symop_operation_xyz
'x, y, z'
'-x, y+1/2, -z'

loop_
_atom_site_label
_atom_site_type_symbol
_atom_site_fract_x
_atom_site_fract_y
_atom_site_fract_z
_atom_site_U_iso_or_equiv
_atom_site_adp_type
_atom_site_occupancy
_atom_site_site_symmetry_order
_atom_site_calc_flag
_atom_site_refinement_flags_posn
_atom_site_refinement_flags_adp
_atom_site_refinement_flags_occupancy
_atom_site_disorder_assembly
_atom_site_disorder_group
P001 P 0.47088(6) 0.41242(12) 0.26203(4) 0.01467(16) Uani 1 1 d . . . . .
Cl1 Cl 0.06306(11) 0.5753(2) 0.28371(6) 0.0608(4) Uani 1 1 d . . . . .
Cl Cl 0.09713(16) 0.9629(2) 0.22187(7) 0.0790(5) Uani 1 1 d . . . . .
O004 O 0.53250(17) 0.2301(3) 0.31049(11) 0.0162(4) Uani 1 1 d . . . . .
O005 O 0.35457(16) 0.4135(4) 0.26053(10) 0.0202(4) Uani 1 1 d . . . . .
O006 O 0.54121(17) 0.6144(3) 0.29237(10) 0.0150(4) Uani 1 1 d . . . . .
O007 O 0.23992(18) 0.4600(4) 0.04784(11) 0.0270(6) Uani 1 1 d . . . . .
N008 N 0.49175(19) 0.3965(4) 0.18841(12) 0.0157(5) Uani 1 1 d . . . . .
C009 C 0.6998(3) 0.0491(5) 0.31278(14) 0.0175(6) Uani 1 1 d . . . . .
H009 H 0.657006 -0.053956 0.284405 0.021 Uiso 1 1 calc R U . . .
C00A C 0.6186(2) 0.7429(5) 0.49651(15) 0.0160(6) Uani 1 1 d . . . . .
C00B C 0.5138(3) 0.8183(5) 0.38224(16) 0.0173(6) Uani 1 1 d . . . . .
H00B H 0.458807 0.895456 0.350731 0.021 Uiso 1 1 calc R U . . .
C00C C 0.5433(3) 0.8680(4) 0.44835(16) 0.0182(6) Uani 1 1 d . . . . .
H00C H 0.512945 0.988506 0.462493 0.022 Uiso 1 1 calc R U . . .
C00D C 0.8123(3) 0.0353(5) 0.33340(15) 0.0186(6) Uani 1 1 d . . . . .
H00D H 0.847745 -0.081659 0.320995 0.022 Uiso 1 1 calc R U . . .
C00E C 0.6419(3) 0.7836(5) 0.56591(16) 0.0203(6) Uani 1 1 d . . . . .
H00E H 0.613067 0.905090 0.580468 0.024 Uiso 1 1 calc R U . . .
C00F C 0.5673(2) 0.6488(4) 0.36192(14) 0.0145(6) Uani 1 1 d . . . . .
C00G C 0.6665(2) 0.5661(5) 0.47502(14) 0.0144(5) Uani 1 1 d . . . . .
C00H C 0.6479(2) 0.2191(5) 0.33426(14) 0.0154(6) Uani 1 1 d . . . . .
C00I C 0.8772(2) 0.1942(5) 0.37325(14) 0.0168(6) Uani 1 1 d . . . . .
C00J C 0.7473(2) 0.4683(5) 0.59095(15) 0.0192(6) Uani 1 1 d . . . . .
H00J H 0.787778 0.372353 0.623220 0.023 Uiso 1 1 calc R U . . .
C00K C 0.7600(3) 0.4967(5) 0.06552(15) 0.0198(6) Uani 1 1 d . . . . .
H00A H 0.800449 0.386718 0.049196 0.024 Uiso 1 1 calc R U . . .
H00F H 0.771164 0.629531 0.044545 0.024 Uiso 1 1 calc R U . . .
C00L C 0.7301(2) 0.4280(5) 0.52416(14) 0.0160(5) Uani 1 1 d . . . . .
H00L H 0.760966 0.306894 0.510770 0.019 Uiso 1 1 calc R U . . .
C00M C 1.0549(3) 0.3508(5) 0.42529(16) 0.0232(7) Uani 1 1 d . . . . .
H00M H 1.133221 0.347970 0.435814 0.028 Uiso 1 1 calc R U . . .
C00N C 0.7050(2) 0.3660(4) 0.37836(14) 0.0130(5) Uani 1 1 d . . . . .
C00O C 0.5747(3) 0.6195(5) 0.07064(15) 0.0176(6) Uani 1 1 d . . . . .
H00G H 0.494514 0.589340 0.057382 0.021 Uiso 1 1 calc R U . . .
H00H H 0.586096 0.752086 0.049653 0.021 Uiso 1 1 calc R U . . .
C00P C 0.9941(3) 0.1916(5) 0.38965(16) 0.0214(6) Uani 1 1 d . . . . .
H00P H 1.030432 0.078438 0.375807 0.026 Uiso 1 1 calc R U . . .
C00Q C 0.8896(2) 0.5252(5) 0.43224(15) 0.0176(6) Uani 1 1 d . . . . .
H00Q H 0.855362 0.639630 0.446950 0.021 Uiso 1 1 calc R U . . .
C00R C 0.6452(2) 0.5290(4) 0.40458(14) 0.0126(5) Uani 1 1 d . . . . .
C00S C 1.0022(3) 0.5189(5) 0.44644(15) 0.0209(6) Uani 1 1 d . . . . .
H00S H 1.045247 0.629152 0.470839 0.025 Uiso 1 1 calc R U . . .
C00T C 0.7425(3) 0.6887(5) 0.16606(16) 0.0180(6) Uani 1 1 d . . . . .
H00I H 0.753892 0.821857 0.145359 0.022 Uiso 1 1 calc R U . . .
H00K H 0.771944 0.703433 0.215063 0.022 Uiso 1 1 calc R U . . .
C00U C 0.3988(2) 0.3320(5) 0.13048(15) 0.0176(6) Uani 1 1 d . . . . .
H00U H 0.427001 0.336614 0.090430 0.021 Uiso 1 1 calc R U . . .
C00V C 0.6209(3) 0.2368(5) 0.07884(15) 0.0169(6) Uani 1 1 d . . . . .
H00N H 0.663296 0.126782 0.064057 0.020 Uiso 1 1 calc R U . . .
H00O H 0.541879 0.197203 0.064725 0.020 Uiso 1 1 calc R U . . .
C00W C 0.7054(3) 0.6504(5) 0.61197(16) 0.0215(7) Uani 1 1 d . . . . .
H00W H 0.721233 0.680635 0.658195 0.026 Uiso 1 1 calc R U . . .
C00X C 0.8046(2) 0.5145(5) 0.14175(15) 0.0171(6) Uani 1 1 d . . . . .
H00X H 0.885318 0.547328 0.154488 0.020 Uiso 1 1 calc R U . . .
C00Y C 0.8234(2) 0.3625(4) 0.39575(14) 0.0139(5) Uani 1 1 d . . . . .
C00Z C 0.6181(2) 0.6389(4) 0.14745(15) 0.0163(6) Uani 1 1 d . . . . .
H00Z H 0.578108 0.752929 0.163191 0.020 Uiso 1 1 calc R U . . .
C010 C 0.6061(2) 0.4342(5) 0.18320(13) 0.0141(5) Uani 1 1 d . . . . .
H010 H 0.652913 0.453292 0.230230 0.017 Uiso 1 1 calc R U . . .
C011 C 0.6363(2) 0.4440(5) 0.04648(14) 0.0175(6) Uani 1 1 d . . . . .
H011 H 0.607257 0.431336 -0.003111 0.021 Uiso 1 1 calc R U . . .
C012 C 0.3614(3) 0.1088(5) 0.13640(18) 0.0265(7) Uani 1 1 d . . . . .
H01A H 0.423340 0.013861 0.139828 0.040 Uiso 1 1 calc R U . . .
H01B H 0.300718 0.073746 0.096828 0.040 Uiso 1 1 calc R U . . .
H01C H 0.336030 0.095778 0.176331 0.040 Uiso 1 1 calc R U . . .
C013 C 0.6612(2) 0.2568(4) 0.15540(14) 0.0154(6) Uani 1 1 d . . . . .
H013 H 0.649623 0.122548 0.176416 0.018 Uiso 1 1 calc R U . . .
O014 O 0.0862(3) 0.5461(8) 0.07259(15) 0.0701(13) Uani 1 1 d . . . . .
C015 C 0.7862(2) 0.3085(5) 0.17473(15) 0.0172(6) Uani 1 1 d . . . . .
H01D H 0.815331 0.320654 0.223821 0.021 Uiso 1 1 calc R U . . .
H01E H 0.826486 0.195220 0.159866 0.021 Uiso 1 1 calc R U . . .
C016 C 0.1325(3) 0.5031(6) 0.03214(17) 0.0269(7) Uani 1 1 d . . . . .
C017 C 0.0759(3) 0.4810(6) -0.04090(16) 0.0293(8) Uani 1 1 d . . . . .
H01F H 0.131066 0.483505 -0.065635 0.044 Uiso 1 1 calc R U . . .
H01G H 0.023882 0.595890 -0.055778 0.044 Uiso 1 1 calc R U . . .
H01H H 0.035710 0.349031 -0.049094 0.044 Uiso 1 1 calc R U . . .
C018 C 0.3031(3) 0.4846(6) 0.11759(17) 0.0286(8) Uani 1 1 d . . . . .
H01I H 0.256172 0.453992 0.147083 0.034 Uiso 1 1 calc R U . . .
H01J H 0.331031 0.628410 0.126198 0.034 Uiso 1 1 calc R U . . .
C019 C 0.1267(4) 0.6935(8) 0.2289(2) 0.0430(10) Uani 1 1 d . . . . .
H01K H 0.100129 0.627840 0.184410 0.052 Uiso 1 1 calc R U . . .
H01L H 0.207627 0.672741 0.245484 0.052 Uiso 1 1 calc R U . . .

loop_
_atom_site_aniso_label
_atom_site_aniso_U_11
_atom_site_aniso_U_22
_atom_site_aniso_U_33
_atom_site_aniso_U_23
_atom_site_aniso_U_13
_atom_site_aniso_U_12
P001 0.0135(3) 0.0164(3) 0.0138(3) 0.0013(3) 0.0034(3) 0.0000(3)
Cl1 0.0592(8) 0.0841(10) 0.0324(6) 0.0039(6) 0.0025(5) -0.0304(7)
Cl 0.1199(13) 0.0601(9) 0.0405(7) 0.0081(6) -0.0036(7) -0.0025(8)
O004 0.0147(10) 0.0154(10) 0.0169(11) 0.0025(8) 0.0019(8) -0.0014(8)
O005 0.0136(9) 0.0285(11) 0.0187(10) 0.0030(10) 0.0052(8) 0.0004(10)
O006 0.0182(10) 0.0157(10) 0.0114(10) 0.0016(8) 0.0047(8) 0.0019(8)
O007 0.0178(11) 0.0413(15) 0.0182(11) -0.0028(10) -0.0010(9) 0.0042(10)
N008 0.0110(10) 0.0223(12) 0.0134(11) -0.0006(10) 0.0029(8) -0.0004(10)
C009 0.0246(15) 0.0138(13) 0.0136(13) 0.0002(11) 0.0046(11) 0.0008(11)
C00A 0.0145(13) 0.0176(14) 0.0179(14) -0.0021(11) 0.0083(11) -0.0025(11)
C00B 0.0171(14) 0.0153(13) 0.0225(15) 0.0025(11) 0.0102(12) 0.0034(11)
C00C 0.0201(14) 0.0151(14) 0.0228(15) 0.0006(11) 0.0113(12) 0.0021(11)
C00D 0.0244(15) 0.0159(14) 0.0173(15) 0.0034(11) 0.0086(12) 0.0051(12)
C00E 0.0196(15) 0.0236(15) 0.0208(15) -0.0059(12) 0.0108(12) -0.0046(12)
C00F 0.0152(13) 0.0163(13) 0.0136(14) -0.0001(10) 0.0069(11) -0.0026(11)
C00G 0.0099(12) 0.0174(13) 0.0165(13) -0.0007(11) 0.0047(10) -0.0033(10)
C00H 0.0165(13) 0.0158(13) 0.0138(13) 0.0018(10) 0.0041(11) 0.0020(11)
C00I 0.0177(14) 0.0206(14) 0.0123(13) 0.0025(11) 0.0046(11) 0.0047(11)
C00J 0.0142(13) 0.0274(16) 0.0166(14) 0.0010(11) 0.0054(11) -0.0051(11)
C00K 0.0232(15) 0.0195(14) 0.0191(15) 0.0001(12) 0.0098(12) -0.0013(12)
C00L 0.0144(12) 0.0182(13) 0.0160(13) -0.0003(12) 0.0053(10) -0.0001(12)
C00M 0.0143(14) 0.0336(18) 0.0223(16) 0.0024(13) 0.0063(12) 0.0038(12)
C00N 0.0137(12) 0.0122(13) 0.0138(13) 0.0016(9) 0.0049(10) 0.0018(9)
C00O 0.0202(15) 0.0160(14) 0.0153(14) 0.0045(11) 0.0029(11) 0.0006(12)
C00P 0.0204(15) 0.0257(16) 0.0194(15) 0.0028(12) 0.0077(12) 0.0085(13)
C00Q 0.0164(14) 0.0205(15) 0.0163(14) 0.0009(11) 0.0053(11) 0.0020(11)
C00R 0.0127(12) 0.0126(13) 0.0144(13) -0.0009(10) 0.0068(10) -0.0016(10)
C00S 0.0155(14) 0.0300(17) 0.0173(15) -0.0010(12) 0.0049(11) -0.0001(12)
C00T 0.0197(15) 0.0150(13) 0.0202(15) -0.0026(11) 0.0069(12) -0.0026(11)
C00U 0.0157(14) 0.0207(14) 0.0152(14) -0.0021(11) 0.0026(11) -0.0006(11)
C00V 0.0203(15) 0.0139(13) 0.0157(14) -0.0023(11) 0.0038(11) 0.0000(11)
C00W 0.0179(15) 0.0323(18) 0.0150(15) -0.0058(12) 0.0058(12) -0.0082(13)
C00X 0.0142(13) 0.0178(14) 0.0195(15) 0.0007(11) 0.0053(11) -0.0013(11)
C00Y 0.0141(13) 0.0169(14) 0.0108(12) 0.0021(10) 0.0036(10) 0.0019(10)
C00Z 0.0182(14) 0.0119(13) 0.0189(15) -0.0001(11) 0.0058(11) 0.0011(11)
C010 0.0141(12) 0.0158(13) 0.0126(12) 0.0000(11) 0.0039(10) 0.0010(11)
C011 0.0213(14) 0.0183(15) 0.0122(12) 0.0005(11) 0.0035(10) -0.0029(11)
C012 0.0290(18) 0.0230(16) 0.0278(18) -0.0032(13) 0.0084(14) -0.0068(14)
C013 0.0185(14) 0.0136(13) 0.0145(14) 0.0023(10) 0.0056(11) 0.0015(11)
O014 0.0370(17) 0.142(4) 0.0271(16) -0.014(2) 0.0020(13) 0.037(2)
C015 0.0171(14) 0.0182(14) 0.0168(14) 0.0003(11) 0.0054(11) 0.0025(11)
C016 0.0241(16) 0.0339(18) 0.0198(16) -0.0004(14) 0.0019(13) 0.0106(14)
C017 0.0216(16) 0.041(2) 0.0201(16) 0.0017(14) -0.0022(13) 0.0041(14)
C018 0.0247(17) 0.0333(19) 0.0210(16) -0.0083(13) -0.0044(13) 0.0101(14)
C019 0.038(2) 0.063(3) 0.028(2) -0.003(2) 0.0092(17) 0.009(2)

loop_
_atom_type_symbol
_atom_type_description
_atom_type_scat_dispersion_real
_atom_type_scat_dispersion_imag
_atom_type_scat_source
C C 0.0033 0.0016 'International Tables Vol C Tables 4.2.6.8 and 6.1.1.4'
H H 0.0000 0.0000 'International Tables Vol C Tables 4.2.6.8 and 6.1.1.4'
Cl Cl 0.1484 0.1585 'International Tables Vol C Tables 4.2.6.8 and 6.1.1.4'
N N 0.0061 0.0033 'International Tables Vol C Tables 4.2.6.8 and 6.1.1.4'
O O 0.0106 0.0060 'International Tables Vol C Tables 4.2.6.8 and 6.1.1.4'
P P 0.1023 0.0942 'International Tables Vol C Tables 4.2.6.8 and 6.1.1.4'

loop_
_geom_angle_atom_site_label_1
_geom_angle_atom_site_label_2
_geom_angle_atom_site_label_3
_geom_angle
_geom_angle_site_symmetry_1
_geom_angle_site_symmetry_3
_geom_angle_publ_flag
O004 P001 O006 103.38(11) . . ?
O004 P001 N008 111.67(13) . . ?
O005 P001 O004 108.72(13) . . ?
O005 P001 O006 116.45(13) . . ?
O005 P001 N008 114.30(12) . . ?
O006 P001 N008 101.73(12) . . ?
C00H O004 P001 122.00(19) . . ?
C00F O006 P001 118.35(18) . . ?
C016 O007 C018 116.9(3) . . ?
C00U N008 P001 118.85(19) . . ?
C00U N008 C010 122.6(2) . . ?
C010 N008 P001 118.41(18) . . ?
C00D C009 H009 120.5 . . ?
C00D C009 C00H 119.1(3) . . ?
C00H C009 H009 120.5 . . ?
C00E C00A C00C 121.4(3) . . ?
C00E C00A C00G 119.2(3) . . ?
C00G C00A C00C 119.3(3) . . ?
C00C C00B H00B 120.9 . . ?
C00C C00B C00F 118.1(3) . . ?
C00F C00B H00B 120.9 . . ?
C00A C00C H00C 119.4 . . ?
C00B C00C C00A 121.2(3) . . ?
C00B C00C H00C 119.4 . . ?
C009 C00D H00D 119.6 . . ?
C009 C00D C00I 120.7(3) . . ?
C00I C00D H00D 119.6 . . ?
C00A C00E H00E 119.6 . . ?
C00W C00E C00A 120.9(3) . . ?
C00W C00E H00E 119.6 . . ?
C00B C00F O006 116.1(3) . . ?
C00R C00F O006 119.8(2) . . ?
C00R C00F C00B 124.0(3) . . ?
C00A C00G C00R 119.0(3) . . ?
C00L C00G C00A 118.4(3) . . ?
C00L C00G C00R 122.5(3) . . ?
O004 C00H C009 117.2(3) . . ?
C00N C00H O004 119.8(3) . . ?
C00N C00H C009 123.0(3) . . ?
C00D C00I C00Y 119.4(3) . . ?
C00P C00I C00D 121.2(3) . . ?
C00P C00I C00Y 119.3(3) . . ?
C00L C00J H00J 119.7 . . ?
C00L C00J C00W 120.7(3) . . ?
C00W C00J H00J 119.7 . . ?
H00A C00K H00F 108.3 . . ?
C00X C00K H00A 109.8 . . ?
C00X C00K H00F 109.8 . . ?
C00X C00K C011 109.2(2) . . ?
C011 C00K H00A 109.8 . . ?
C011 C00K H00F 109.8 . . ?
C00G C00L H00L 119.7 . . ?
C00J C00L C00G 120.6(3) . . ?
C00J C00L H00L 119.7 . . ?
C00P C00M H00M 119.8 . . ?
C00P C00M C00S 120.4(3) . . ?
C00S C00M H00M 119.8 . . ?
C00H C00N C00R 120.6(3) . . ?
C00H C00N C00Y 117.9(2) . . ?
C00Y C00N C00R 121.4(2) . . ?
H00G C00O H00H 108.2 . . ?
C00Z C00O H00G 109.7 . . ?
C00Z C00O H00H 109.7 . . ?
C011 C00O H00G 109.7 . . ?
C011 C00O H00H 109.7 . . ?
C011 C00O C00Z 109.8(2) . . ?
C00I C00P H00P 119.8 . . ?
C00M C00P C00I 120.5(3) . . ?
C00M C00P H00P 119.8 . . ?
C00S C00Q H00Q 119.6 . . ?
C00S C00Q C00Y 120.7(3) . . ?
C00Y C00Q H00Q 119.6 . . ?
C00F C00R C00G 117.7(3) . . ?
C00F C00R C00N 120.4(3) . . ?
C00G C00R C00N 121.9(3) . . ?
C00M C00S H00S 119.6 . . ?
C00Q C00S C00M 120.7(3) . . ?
C00Q C00S H00S 119.6 . . ?
H00I C00T H00K 108.1 . . ?
C00X C00T H00I 109.6 . . ?
C00X C00T H00K 109.6 . . ?
C00X C00T C00Z 110.1(2) . . ?
C00Z C00T H00I 109.6 . . ?
C00Z C00T H00K 109.6 . . ?
N008 C00U H00U 106.7 . . ?
N008 C00U C012 112.8(3) . . ?
N008 C00U C018 111.5(3) . . ?
C012 C00U H00U 106.7 . . ?
C018 C00U H00U 106.7 . . ?
C018 C00U C012 111.9(3) . . ?
H00N C00V H00O 108.2 . . ?
C011 C00V H00N 109.7 . . ?
C011 C00V H00O 109.7 . . ?
C011 C00V C013 109.9(2) . . ?
C013 C00V H00N 109.7 . . ?
C013 C00V H00O 109.7 . . ?
C00E C00W C00J 120.0(3) . . ?
C00E C00W H00W 120.0 . . ?
C00J C00W H00W 120.0 . . ?
C00K C00X C00T 109.1(2) . . ?
C00K C00X H00X 109.6 . . ?
C00K C00X C015 110.0(2) . . ?
C00T C00X H00X 109.6 . . ?
C00T C00X C015 108.9(2) . . ?
C015 C00X H00X 109.6 . . ?
C00I C00Y C00N 119.2(3) . . ?
C00Q C00Y C00I 118.4(3) . . ?
C00Q C00Y C00N 122.4(3) . . ?
C00O C00Z H00Z 109.8 . . ?
C00T C00Z C00O 108.2(2) . . ?
C00T C00Z H00Z 109.8 . . ?
C00T C00Z C010 106.9(2) . . ?
C010 C00Z C00O 112.3(2) . . ?
C010 C00Z H00Z 109.8 . . ?
N008 C010 C00Z 113.8(2) . . ?
N008 C010 H010 105.0 . . ?
N008 C010 C013 117.2(2) . . ?
C00Z C010 H010 105.0 . . ?
C013 C010 C00Z 109.5(2) . . ?
C013 C010 H010 105.0 . . ?
C00K C011 C00O 109.0(2) . . ?
C00K C011 H011 109.3 . . ?
C00O C011 H011 109.3 . . ?
C00V C011 C00K 109.0(2) . . ?
C00V C011 C00O 110.8(2) . . ?
C00V C011 H011 109.3 . . ?
C00U C012 H01A 109.5 . . ?
C00U C012 H01B 109.5 . . ?
C00U C012 H01C 109.5 . . ?
H01A C012 H01B 109.5 . . ?
H01A C012 H01C 109.5 . . ?
H01B C012 H01C 109.5 . . ?
C00V C013 H013 109.8 . . ?
C00V C013 C015 107.4(2) . . ?
C010 C013 C00V 113.9(2) . . ?
C010 C013 H013 109.8 . . ?
C010 C013 C015 106.2(2) . . ?
C015 C013 H013 109.8 . . ?
C00X C015 C013 109.9(2) . . ?
C00X C015 H01D 109.7 . . ?
C00X C015 H01E 109.7 . . ?
C013 C015 H01D 109.7 . . ?
C013 C015 H01E 109.7 . . ?
H01D C015 H01E 108.2 . . ?
O007 C016 C017 112.8(3) . . ?
O014 C016 O007 123.1(3) . . ?
O014 C016 C017 124.0(3) . . ?
C016 C017 H01F 109.5 . . ?
C016 C017 H01G 109.5 . . ?
C016 C017 H01H 109.5 . . ?
H01F C017 H01G 109.5 . . ?
H01F C017 H01H 109.5 . . ?
H01G C017 H01H 109.5 . . ?
O007 C018 C00U 106.7(3) . . ?
O007 C018 H01I 110.4 . . ?
O007 C018 H01J 110.4 . . ?
C00U C018 H01I 110.4 . . ?
C00U C018 H01J 110.4 . . ?
H01I C018 H01J 108.6 . . ?
Cl1 C019 Cl 110.8(2) . . ?
Cl1 C019 H01K 109.5 . . ?
Cl1 C019 H01L 109.5 . . ?
Cl C019 H01K 109.5 . . ?
Cl C019 H01L 109.5 . . ?
H01K C019 H01L 108.1 . . ?

loop_
_geom_bond_atom_site_label_1
_geom_bond_atom_site_label_2
_geom_bond_distance
_geom_bond_site_symmetry_2
_geom_bond_publ_flag
P001 O004 1.601(2) . ?
P001 O005 1.461(2) . ?
P001 O006 1.601(2) . ?
P001 N008 1.638(2) . ?
Cl1 C019 1.752(5) . ?
Cl C019 1.773(5) . ?
O004 C00H 1.401(4) . ?
O006 C00F 1.414(3) . ?
O007 C016 1.331(4) . ?
O007 C018 1.458(4) . ?
N008 C00U 1.485(4) . ?
N008 C010 1.500(4) . ?
C009 H009 0.9500 . ?
C009 C00D 1.366(4) . ?
C009 C00H 1.415(4) . ?
C00A C00C 1.422(4) . ?
C00A C00E 1.421(4) . ?
C00A C00G 1.422(4) . ?
C00B H00B 0.9500 . ?
C00B C00C 1.364(4) . ?
C00B C00F 1.412(4) . ?
C00C H00C 0.9500 . ?
C00D H00D 0.9500 . ?
C00D C00I 1.423(4) . ?
C00E H00E 0.9500 . ?
C00E C00W 1.366(5) . ?
C00F C00R 1.363(4) . ?
C00G C00L 1.422(4) . ?
C00G C00R 1.440(4) . ?
C00H C00N 1.374(4) . ?
C00I C00P 1.418(4) . ?
C00I C00Y 1.429(4) . ?
C00J H00J 0.9500 . ?
C00J C00L 1.376(4) . ?
C00J C00W 1.409(5) . ?
C00K H00A 0.9900 . ?
C00K H00F 0.9900 . ?
C00K C00X 1.536(4) . ?
C00K C011 1.537(4) . ?
C00L H00L 0.9500 . ?
C00M H00M 0.9500 . ?
C00M C00P 1.368(5) . ?
C00M C00S 1.408(5) . ?
C00N C00R 1.487(4) . ?
C00N C00Y 1.435(4) . ?
C00O H00G 0.9900 . ?
C00O H00H 0.9900 . ?
C00O C00Z 1.547(4) . ?
C00O C011 1.538(4) . ?
C00P H00P 0.9500 . ?
C00Q H00Q 0.9500 . ?
C00Q C00S 1.368(4) . ?
C00Q C00Y 1.420(4) . ?
C00S H00S 0.9500 . ?
C00T H00I 0.9900 . ?
C00T H00K 0.9900 . ?
C00T C00X 1.538(4) . ?
C00T C00Z 1.540(4) . ?
C00U H00U 1.0000 . ?
C00U C012 1.531(5) . ?
C00U C018 1.522(4) . ?
C00V H00N 0.9900 . ?
C00V H00O 0.9900 . ?
C00V C011 1.535(4) . ?
C00V C013 1.541(4) . ?
C00W H00W 0.9500 . ?
C00X H00X 1.0000 . ?
C00X C015 1.544(4) . ?
C00Z H00Z 1.0000 . ?
C00Z C010 1.545(4) . ?
C010 H010 1.0000 . ?
C010 C013 1.537(4) . ?
C011 H011 1.0000 . ?
C012 H01A 0.9800 . ?
C012 H01B 0.9800 . ?
C012 H01C 0.9800 . ?
C013 H013 1.0000 . ?
C013 C015 1.550(4) . ?
O014 C016 1.190(5) . ?
C015 H01D 0.9900 . ?
C015 H01E 0.9900 . ?
C016 C017 1.497(5) . ?
C017 H01F 0.9800 . ?
C017 H01G 0.9800 . ?
C017 H01H 0.9800 . ?
C018 H01I 0.9900 . ?
C018 H01J 0.9900 . ?
C019 H01K 0.9900 . ?
C019 H01L 0.9900 . ?

loop_
_geom_torsion_atom_site_label_1
_geom_torsion_atom_site_label_2
_geom_torsion_atom_site_label_3
_geom_torsion_atom_site_label_4
_geom_torsion
_geom_torsion_site_symmetry_1
_geom_torsion_site_symmetry_2
_geom_torsion_site_symmetry_3
_geom_torsion_site_symmetry_4
_geom_torsion_publ_flag
P001 O004 C00H C009 -114.3(3) . . . . ?
P001 O004 C00H C00N 67.9(3) . . . . ?
P001 O006 C00F C00B -110.7(2) . . . . ?
P001 O006 C00F C00R 73.1(3) . . . . ?
P001 N008 C00U C012 -65.0(3) . . . . ?
P001 N008 C00U C018 61.8(3) . . . . ?
P001 N008 C010 C00Z -109.9(2) . . . . ?
P001 N008 C010 C013 120.5(2) . . . . ?
O004 P001 O006 C00F -47.9(2) . . . . ?
O004 P001 N008 C00U 108.7(2) . . . . ?
O004 P001 N008 C010 -67.4(2) . . . . ?
O004 C00H C00N C00R 4.0(4) . . . . ?
O004 C00H C00N C00Y -173.3(2) . . . . ?
O005 P001 O004 C00H -165.0(2) . . . . ?
O005 P001 O006 C00F 71.2(2) . . . . ?
O005 P001 N008 C00U -15.2(3) . . . . ?
O005 P001 N008 C010 168.7(2) . . . . ?
O006 P001 O004 C00H -40.7(2) . . . . ?
O006 P001 N008 C00U -141.6(2) . . . . ?
O006 P001 N008 C010 42.3(2) . . . . ?
O006 C00F C00R C00G -178.2(2) . . . . ?
O006 C00F C00R C00N 1.6(4) . . . . ?
N008 P001 O004 C00H 67.9(2) . . . . ?
N008 P001 O006 C00F -163.8(2) . . . . ?
N008 C00U C018 O007 157.1(3) . . . . ?
N008 C010 C013 C00V 78.5(3) . . . . ?
N008 C010 C013 C015 -163.5(2) . . . . ?
C009 C00D C00I C00P -173.9(3) . . . . ?
C009 C00D C00I C00Y 4.4(4) . . . . ?
C009 C00H C00N C00R -173.7(3) . . . . ?
C009 C00H C00N C00Y 9.1(4) . . . . ?
C00A C00E C00W C00J -0.9(5) . . . . ?
C00A C00G C00L C00J -1.8(4) . . . . ?
C00A C00G C00R C00F -9.3(4) . . . . ?
C00A C00G C00R C00N 170.9(3) . . . . ?
C00B C00F C00R C00G 6.0(4) . . . . ?
C00B C00F C00R C00N -174.2(3) . . . . ?
C00C C00A C00E C00W 173.2(3) . . . . ?
C00C C00A C00G C00L -172.0(3) . . . . ?
C00C C00A C00G C00R 5.6(4) . . . . ?
C00C C00B C00F O006 -174.6(3) . . . . ?
C00C C00B C00F C00R 1.3(4) . . . . ?
C00D C009 C00H O004 178.3(3) . . . . ?
C00D C009 C00H C00N -3.9(4) . . . . ?
C00D C00I C00P C00M 176.8(3) . . . . ?
C00D C00I C00Y C00N 0.8(4) . . . . ?
C00D C00I C00Y C00Q -176.5(3) . . . . ?
C00E C00A C00C C00B -174.3(3) . . . . ?
C00E C00A C00G C00L 4.3(4) . . . . ?
C00E C00A C00G C00R -178.1(3) . . . . ?
C00F C00B C00C C00A -5.4(4) . . . . ?
C00G C00A C00C C00B 1.9(4) . . . . ?
C00G C00A C00E C00W -3.0(4) . . . . ?
C00H C009 C00D C00I -3.0(4) . . . . ?
C00H C00N C00R C00F -52.7(4) . . . . ?
C00H C00N C00R C00G 127.1(3) . . . . ?
C00H C00N C00Y C00I -7.3(4) . . . . ?
C00H C00N C00Y C00Q 169.9(3) . . . . ?
C00K C00X C015 C013 -59.6(3) . . . . ?
C00L C00G C00R C00F 168.2(3) . . . . ?
C00L C00G C00R C00N -11.6(4) . . . . ?
C00L C00J C00W C00E 3.6(4) . . . . ?
C00O C00Z C010 N008 -79.5(3) . . . . ?
C00O C00Z C010 C013 53.8(3) . . . . ?
C00P C00I C00Y C00N 179.2(3) . . . . ?
C00P C00I C00Y C00Q 1.9(4) . . . . ?
C00P C00M C00S C00Q 0.5(5) . . . . ?
C00R C00G C00L C00J -179.2(3) . . . . ?
C00R C00N C00Y C00I 175.4(3) . . . . ?
C00R C00N C00Y C00Q -7.4(4) . . . . ?
C00S C00M C00P C00I 0.3(5) . . . . ?
C00S C00Q C00Y C00I -1.1(4) . . . . ?
C00S C00Q C00Y C00N -178.3(3) . . . . ?
C00T C00X C015 C013 60.0(3) . . . . ?
C00T C00Z C010 N008 162.0(2) . . . . ?
C00T C00Z C010 C013 -64.7(3) . . . . ?
C00U N008 C010 C00Z 74.2(3) . . . . ?
C00U N008 C010 C013 -55.4(4) . . . . ?
C00V C013 C015 C00X 60.1(3) . . . . ?
C00W C00J C00L C00G -2.2(4) . . . . ?
C00X C00K C011 C00O 61.0(3) . . . . ?
C00X C00K C011 C00V -60.1(3) . . . . ?
C00X C00T C00Z C00O -59.9(3) . . . . ?
C00X C00T C00Z C010 61.2(3) . . . . ?
C00Y C00I C00P C00M -1.6(4) . . . . ?
C00Y C00N C00R C00F 124.4(3) . . . . ?
C00Y C00N C00R C00G -55.8(4) . . . . ?
C00Y C00Q C00S C00M -0.1(5) . . . . ?
C00Z C00O C011 C00K -61.1(3) . . . . ?
C00Z C00O C011 C00V 58.8(3) . . . . ?
C00Z C00T C00X C00K 60.6(3) . . . . ?
C00Z C00T C00X C015 -59.5(3) . . . . ?
C00Z C010 C013 C00V -53.1(3) . . . . ?
C00Z C010 C013 C015 64.8(3) . . . . ?
C010 N008 C00U C012 110.9(3) . . . . ?
C010 N008 C00U C018 -122.3(3) . . . . ?
C010 C013 C015 C00X -62.0(3) . . . . ?
C011 C00K C00X C00T -60.6(3) . . . . ?
C011 C00K C00X C015 58.8(3) . . . . ?
C011 C00O C00Z C00T 60.2(3) . . . . ?
C011 C00O C00Z C010 -57.5(3) . . . . ?
C011 C00V C013 C010 55.3(3) . . . . ?
C011 C00V C013 C015 -62.0(3) . . . . ?
C012 C00U C018 O007 -75.6(3) . . . . ?
C013 C00V C011 C00K 62.7(3) . . . . ?
C013 C00V C011 C00O -57.3(3) . . . . ?
C016 O007 C018 C00U 151.6(3) . . . . ?
C018 O007 C016 O014 -5.1(6) . . . . ?
C018 O007 C016 C017 177.8(3) . . . . ?
